data_9004741
loop_
_publ_author_name
'Yakovenchuk, V. N.'
'Pakhomovsky, Y. A.'
'Men'shikov, Y. P.'
'Ivanyuk, G. Y.'
'Krivovichev, S. V.'
'Burns, P. C.'

_publ_section_title
;
 Chlorbartonite, K6Fe24S26(Cl,S), a new mineral species from a hydrothermal
 vein in the Khibina Massif, Kola Peninsula, Russia: Description and
 crystal structure
;
_journal_name_full 'The Canadian Mineralogist'
_journal_page_first 503
_journal_page_last 511
_journal_paper_doi 10.2113/gscanmin.41.2.503
_journal_volume 41
_journal_year 2003
_chemical_compound_source 'Khibina Massif, Kola Peninsula, Russia'
_chemical_formula_sum 'Cl Fe24 K6 S26'
_chemical_name_mineral Chlorbartonite
_space_group_IT_number 139
_symmetry_space_group_name_Hall '-I 4 2'
_symmetry_space_group_name_H-M 'I 4/m m m'
_cell_angle_alpha 90
_cell_angle_beta 90
_cell_angle_gamma 90
_cell_length_a 10.3810
_cell_length_b 10.3810
_cell_length_c 20.614
_cell_formula_units_Z 2
_cell_volume 2221.471
_database_code_amcsd 0005834
_exptl_crystal_density_diffrn 3.654
_cod_original_formula_sum 'K6 Fe24 S26 Cl'
_cod_database_code 9004741

loop_
_space_group_symop_operation_xyz
x,y,z
1/2+x,1/2+y,1/2+z
-y,-x,z
1/2-y,1/2-x,1/2+z
y,x,-z
1/2+y,1/2+x,1/2-z
y,-x,-z
1/2+y,1/2-x,1/2-z
-y,x,z
1/2-y,1/2+x,1/2+z
x,-y,z
1/2+x,1/2-y,1/2+z
-x,y,-z
1/2-x,1/2+y,1/2-z
x,y,-z
1/2+x,1/2+y,1/2-z
-x,-y,z
1/2-x,1/2-y,1/2+z
y,x,z
1/2+y,1/2+x,1/2+z
-y,-x,-z
1/2-y,1/2-x,1/2-z
-y,x,-z
1/2-y,1/2+x,1/2-z
y,-x,z
1/2+y,1/2-x,1/2+z
-x,y,z
1/2-x,1/2+y,1/2+z
x,-y,-z
1/2+x,1/2-y,1/2-z
-x,-y,-z
1/2-x,1/2-y,1/2-z

loop_
_atom_site_aniso_label
_atom_site_aniso_U_11
_atom_site_aniso_U_22
_atom_site_aniso_U_33
_atom_site_aniso_U_12
_atom_site_aniso_U_13
_atom_site_aniso_U_23
K1 0.02100 0.02600 0.02300 0.00000 0.00000 0.00000
K2 0.02410 0.02410 0.02200 0.00000 0.00000 0.00000
Fe1 0.01740 0.01610 0.01430 0.00000 -0.00040 -0.00050
Fe2 0.01600 0.01600 0.01640 -0.00010 -0.00010 -0.00010
S1 0.01620 0.01620 0.01540 0.00090 0.00110 0.00110
S2 0.01660 0.01640 0.01460 0.00000 0.00000 -0.00060
S3 0.01600 0.01700 0.01400 0.00000 0.00000 0.00000
S4 0.01600 0.01600 0.01500 0.00000 0.00000 0.00000
S5 0.01700 0.01700 0.01400 0.00000 0.00000 0.00000
Cl 0.02100 0.02100 0.02400 0.00000 0.00000 0.00000

loop_
_atom_site_label
_atom_site_fract_x
_atom_site_fract_y
_atom_site_fract_z
_atom_site_U_iso_or_equiv
K1 0.29581 0.00000 0.00000 0.02330
K2 0.00000 0.00000 0.15318 0.02350
Fe1 0.13076 0.36801 0.18394 0.01590
Fe2 0.36856 0.36856 0.06625 0.01610
S1 0.22763 0.22763 0.11387 0.01600
S2 0.00000 0.24716 0.25142 0.01580
S3 0.24677 0.50000 0.00000 0.01570
S4 0.00000 0.50000 0.12252 0.01580
S5 0.00000 0.00000 0.37261 0.01610
Cl 0.00000 0.00000 0.00000 0.02170

loop_
_cod_related_entry_id
_cod_related_entry_database
_cod_related_entry_code
1 AMCSD 0005834
